data_4068262
loop_
_publ_author_name
'Ge, Shaozhong'
'Meetsma, Auke'
'Hessen, Bart'

_publ_section_title
;
 Scandium, Yttrium, and Lanthanum Benzyl and Alkynyl Complexes with
 theN-(2-Pyrrolidin-1-ylethyl)-1,4-diazepan-6-amido Ligand: Synthesis,
 Characterization, andZ-Selective Catalytic Linear Dimerization of
 Phenylacetylenes
;
_journal_issue 3
_journal_name_full Organometallics
_journal_page_first 719
_journal_paper_doi 10.1021/om8004228
_journal_volume 28
_journal_year 2009
_chemical_compound_source 'see text'
_chemical_formula_moiety 'C28 H43 N4 Y'
_chemical_formula_sum 'C28 H43 N4 Y'
_chemical_formula_weight 524.58
_chemical_name_systematic ?
_space_group_IT_number 2
_symmetry_cell_setting triclinic
_symmetry_Int_Tables_number 2
_symmetry_space_group_name_Hall '-P 1'
_symmetry_space_group_name_H-M 'P -1'
_atom_sites_solution_hydrogens difmap
_atom_sites_solution_primary heavy
_atom_sites_solution_secondary direct
_audit_creation_date '2007-01-24  09:27:34'
_audit_creation_method
;
 PLATON <TABLE ACC> option    (version ::  30107)
 SHELXL97-2 & Manual Editing
;
_audit_update_record
;
 ?
;
_cell_angle_alpha 75.5247(16)
_cell_angle_beta 88.9232(17)
_cell_angle_gamma 82.6102(17)
_cell_formula_units_Z 4
_cell_length_a 9.2345(10)
_cell_length_b 16.4721(17)
_cell_length_c 18.0513(19)
_cell_measurement_reflns_used 8843
_cell_measurement_temperature 100(1)
_cell_measurement_theta_max 28.79
_cell_measurement_theta_min 3.01
_cell_volume 2636.3(5)
_computing_cell_refinement 'SAINTPLUS, Version 6.45, (Bruker, 2006)'
_computing_data_collection 'SMART, Version 5.632, (Bruker, 2005)'
_computing_data_reduction 'SAINTPLUS, Version 6.45, (Bruker, 2006)'
_computing_molecular_graphics
;
 PLUTO (Meetsma, 2007)
 PLATON (Spek, 2003)
;
_computing_publication_material 'PLATON (Spek, 2003)'
_computing_structure_refinement 'SHELXL-97 (Sheldrick, 1997)'
_computing_structure_solution
;
 DIRDIF-99 (Beurskens et al., 1999)
;
_diffrn_ambient_temperature 100(1)
_diffrn_detector_area_resol_mean 66.06
_diffrn_measured_fraction_theta_full 0.973
_diffrn_measured_fraction_theta_max 0.964
_diffrn_measurement_device_type
;
  Bruker Smart Apex; CCD area detector
;
_diffrn_measurement_method '\f and \w scans'
_diffrn_radiation_detector
;
  CCD area-detector
;
_diffrn_radiation_monochromator 'parallel mounted graphite'
_diffrn_radiation_source 'fine focus sealed Siemens Mo tube '
_diffrn_radiation_type MoK\a
_diffrn_radiation_wavelength 0.71073
_diffrn_reflns_av_R_equivalents 0.0348
_diffrn_reflns_av_sigmaI/netI 0.0585
_diffrn_reflns_limit_h_max 11
_diffrn_reflns_limit_h_min -10
_diffrn_reflns_limit_k_max 20
_diffrn_reflns_limit_k_min -20
_diffrn_reflns_limit_l_max 22
_diffrn_reflns_limit_l_min -22
_diffrn_reflns_number 20090
_diffrn_reflns_reduction_process
;
 Intensity data were corrected for Lorentz and polarization
  effects, decay and absorption and reduced to F~o~^2^
  using SAINT (Bruker, 2006) and SADABS (Sheldrick, 2006)
;
_diffrn_reflns_theta_full 25.00
_diffrn_reflns_theta_max 26.37
_diffrn_reflns_theta_min 3.01
_diffrn_standards_number 0
_exptl_absorpt_coefficient_mu 2.235
_exptl_absorpt_correction_T_max 0.7152
_exptl_absorpt_correction_T_min 0.3329
_exptl_absorpt_correction_type multi-scan
_exptl_absorpt_process_details '(SADABS, (Sheldrick, 2006))'
_exptl_crystal_colour yellow
_exptl_crystal_density_diffrn 1.322
_exptl_crystal_density_method 'not measured'
_exptl_crystal_description platelet
_exptl_crystal_F_000 1112
_exptl_crystal_size_max 0.52
_exptl_crystal_size_mid 0.48
_exptl_crystal_size_min 0.15
_refine_diff_density_max 0.687
_refine_diff_density_min -0.427
_refine_diff_density_rms 0.074
_refine_ls_extinction_method none
_refine_ls_goodness_of_fit_ref 1.000
_refine_ls_hydrogen_treatment refall
_refine_ls_matrix_type full
_refine_ls_number_parameters 939
_refine_ls_number_reflns 10402
_refine_ls_number_restraints 0
_refine_ls_restrained_S_all 1.000
_refine_ls_R_factor_all 0.0575
_refine_ls_R_factor_gt 0.0342
_refine_ls_shift/su_max 0.002
_refine_ls_shift/su_mean 0.000
_refine_ls_structure_factor_coef Fsqd
_refine_ls_weighting_details 'calc w=1/[\s^2^(Fo^2^)+(0.0445P)^2^+0.0P] where P=(Fo^2^+2Fc^2^)/3'
_refine_ls_weighting_scheme calc
_refine_ls_wR_factor_gt 0.0770
_refine_ls_wR_factor_ref 0.0851
_reflns_number_gt 7883
_reflns_number_total 10402
_reflns_threshold_expression I>2\s(I)
_cod_data_source_file om8004228_si_003.cif
_cod_data_source_block DATNAM
_cod_depositor_comments
;
The following automatic conversions were performed:

'_symmetry_cell_setting' value 'Triclinic' changed to 'triclinic'
according to /home/saulius/struct/CIF-dictionaries/cif_core.dic
dictionary named 'cif_core.dic' version 2.4.2 from 2011-04-26.

Automatic conversion script
Id: cif_fix_values 1715 2011-07-08 13:25:40Z adriana 
;
_cod_database_code 4068262
_vrn_publ_code_frame_time_sec 10.0
_vrn_publ_code_meas_time_hour 7.9

loop_
_symmetry_equiv_pos_site_id
_symmetry_equiv_pos_as_xyz
1 x,y,z
2 -x,-y,-z

loop_
_atom_site_aniso_label
_atom_site_aniso_U_11
_atom_site_aniso_U_22
_atom_site_aniso_U_33
_atom_site_aniso_U_23
_atom_site_aniso_U_13
_atom_site_aniso_U_12
Y1 0.0163(1) 0.0122(1) 0.0135(1) -0.0040(1) 0.0001(1) -0.0052(1)
N11 0.0207(12) 0.0144(11) 0.0152(11) -0.0051(9) -0.0007(9) -0.0066(9)
N12 0.0188(12) 0.0121(11) 0.0179(11) -0.0031(9) -0.0011(9) -0.0037(9)
N13 0.0179(11) 0.0129(11) 0.0149(11) -0.0042(9) 0.0034(8) -0.0055(9)
N14 0.0184(12) 0.0139(11) 0.0157(11) -0.0050(9) 0.0022(9) -0.0056(9)
C11 0.0265(16) 0.0262(17) 0.0212(15) -0.0107(14) -0.0022(12) -0.0120(14)
C12 0.0288(16) 0.0144(14) 0.0211(15) -0.0073(12) 0.0042(12) -0.0084(12)
C13 0.0240(16) 0.0139(14) 0.0212(15) -0.0059(12) 0.0030(12) -0.0035(12)
C14 0.0232(16) 0.0198(15) 0.0184(14) -0.0038(13) -0.0030(11) -0.0024(13)
C15 0.0182(14) 0.0170(14) 0.0203(14) -0.0040(12) 0.0024(11) -0.0067(12)
C16 0.0203(14) 0.0151(14) 0.0154(13) -0.0037(11) 0.0015(10) -0.0057(11)
C17 0.0257(16) 0.0182(15) 0.0180(14) -0.0033(12) 0.0042(12) -0.0093(13)
C18 0.0232(15) 0.0164(14) 0.0139(13) -0.0032(12) 0.0038(11) -0.0065(12)
C19 0.0237(16) 0.0128(14) 0.0176(14) -0.0033(12) 0.0006(11) -0.0082(12)
C110 0.0246(15) 0.0119(13) 0.0171(13) -0.0050(11) 0.0011(11) -0.0060(12)
C111 0.0218(15) 0.0132(14) 0.0169(14) -0.0031(12) 0.0026(11) -0.0030(12)
C112 0.0210(15) 0.0213(15) 0.0214(15) -0.0076(13) -0.0006(12) -0.0076(12)
C113 0.0240(16) 0.0170(16) 0.0213(15) -0.0081(12) 0.0027(11) -0.0047(12)
C114 0.0194(15) 0.0174(14) 0.0194(14) -0.0092(12) 0.0043(11) -0.0062(12)
C115 0.0225(15) 0.0203(16) 0.0219(16) -0.0059(13) 0.0024(11) -0.0077(12)
C116 0.0128(13) 0.0218(15) 0.0246(14) -0.0064(12) -0.0051(10) -0.0049(11)
C117 0.0186(15) 0.0203(16) 0.0258(16) -0.0029(13) -0.0035(11) -0.0075(12)
C118 0.0168(15) 0.043(2) 0.0251(16) -0.0118(15) 0.0021(12) -0.0131(13)
C119 0.0175(15) 0.0355(19) 0.0413(19) -0.0245(16) -0.0024(13) -0.0020(13)
C120 0.0221(16) 0.0194(16) 0.0417(19) -0.0099(14) -0.0101(13) -0.0031(13)
C121 0.0218(15) 0.0228(16) 0.0210(15) -0.0032(13) -0.0024(12) -0.0079(12)
C122 0.0276(17) 0.0186(15) 0.0179(14) -0.0036(12) 0.0029(12) -0.0056(12)
C123 0.0248(15) 0.0160(14) 0.0142(13) 0.0001(11) 0.0059(10) -0.0071(12)
C124 0.0307(17) 0.0199(15) 0.0191(14) 0.0000(12) 0.0074(12) -0.0072(13)
C125 0.045(2) 0.0189(16) 0.0279(16) -0.0033(13) 0.0166(14) -0.0084(15)
C126 0.063(2) 0.0282(18) 0.0289(17) -0.0152(15) 0.0165(16) -0.0261(17)
C127 0.041(2) 0.039(2) 0.0244(16) -0.0091(15) 0.0052(14) -0.0220(16)
C128 0.0295(17) 0.0239(16) 0.0203(15) -0.0022(13) 0.0056(12) -0.0091(14)
Y2 0.0163(1) 0.0136(1) 0.0136(1) -0.0044(1) -0.0009(1) -0.0027(1)
N21 0.0205(12) 0.0150(12) 0.0177(11) -0.0059(9) -0.0001(9) -0.0020(9)
N22 0.0193(12) 0.0151(12) 0.0166(11) -0.0030(9) -0.0005(9) -0.0052(9)
N23 0.0176(12) 0.0161(12) 0.0183(11) -0.0059(9) -0.0017(9) -0.0028(9)
N24 0.0177(12) 0.0171(12) 0.0160(11) -0.0061(9) -0.0008(9) -0.0040(9)
C21 0.0227(16) 0.0272(17) 0.0211(15) -0.0092(14) 0.0038(12) -0.0031(14)
C22 0.0260(16) 0.0158(14) 0.0211(15) -0.0082(12) -0.0040(12) -0.0017(12)
C23 0.0255(16) 0.0141(14) 0.0239(15) -0.0050(13) -0.0077(12) -0.0048(12)
C24 0.0233(16) 0.0225(16) 0.0230(15) -0.0022(13) 0.0017(12) -0.0077(13)
C25 0.0180(14) 0.0194(15) 0.0201(14) -0.0032(12) -0.0036(11) -0.0021(12)
C26 0.0188(14) 0.0147(14) 0.0170(13) -0.0036(11) -0.0027(10) -0.0009(11)
C27 0.0262(16) 0.0220(16) 0.0193(15) -0.0044(13) -0.0051(12) -0.0005(13)
C28 0.0243(15) 0.0175(14) 0.0142(13) -0.0037(12) -0.0017(11) -0.0048(12)
C29 0.0253(16) 0.0162(14) 0.0173(14) -0.0039(12) -0.0022(11) 0.0005(12)
C210 0.0256(16) 0.0159(14) 0.0207(14) -0.0068(12) -0.0012(11) -0.0033(12)
C211 0.0209(15) 0.0181(15) 0.0221(15) -0.0074(12) 0.0009(11) -0.0052(12)
C212 0.0206(15) 0.0222(15) 0.0170(14) -0.0062(12) 0.0012(11) -0.0007(12)
C213 0.0237(15) 0.0224(16) 0.0193(14) -0.0099(12) -0.0023(11) -0.0040(12)
C214 0.0202(15) 0.0186(15) 0.0206(14) -0.0077(12) 0.0001(11) -0.0046(13)
C215 0.0243(16) 0.0185(15) 0.0184(14) -0.0035(12) -0.0009(12) -0.0030(12)
C216 0.0216(15) 0.0184(14) 0.0149(13) -0.0003(11) -0.0078(10) 0.0007(12)
C217 0.0227(16) 0.0264(17) 0.0237(15) -0.0050(13) -0.0044(12) -0.0067(13)
C218 0.0243(16) 0.0382(19) 0.0258(16) -0.0128(14) 0.0002(12) -0.0016(14)
C219 0.0339(18) 0.0311(18) 0.0292(16) -0.0152(14) -0.0081(13) 0.0037(14)
C220 0.0296(17) 0.0195(16) 0.0286(16) -0.0060(13) -0.0107(12) -0.0061(13)
C221 0.0209(15) 0.0223(16) 0.0184(14) -0.0020(12) -0.0033(11) -0.0017(12)
C222 0.0231(16) 0.0238(16) 0.0201(15) -0.0068(13) -0.0006(11) -0.0046(13)
C223 0.0132(13) 0.0208(14) 0.0202(14) -0.0071(12) 0.0041(10) -0.0044(11)
C224 0.0194(15) 0.0217(15) 0.0190(15) 0.0021(12) -0.0021(11) -0.0040(12)
C225 0.0198(15) 0.0143(15) 0.0317(16) -0.0041(13) -0.0013(11) -0.0041(12)
C226 0.0198(15) 0.0208(15) 0.0258(15) -0.0080(13) -0.0023(11) -0.0058(12)
C227 0.0191(14) 0.0189(14) 0.0182(14) -0.0016(12) 0.0004(11) -0.0037(11)
C228 0.0158(14) 0.0129(14) 0.0269(15) -0.0040(12) 0.0004(11) -0.0038(11)

loop_
_atom_site_label
_atom_site_type_symbol
_atom_site_thermal_displace_type
_atom_site_fract_x
_atom_site_fract_y
_atom_site_fract_z
_atom_site_occupancy
_atom_site_U_iso_or_equiv
Y1 Y Uani 0.25398(3) 0.26716(1) 0.40042(1) 1.000 0.0136(1)
N11 N Uani 0.1870(2) 0.31452(13) 0.52064(11) 1.000 0.0161(7)
N12 N Uani -0.0246(2) 0.33654(13) 0.40874(12) 1.000 0.0162(7)
N13 N Uani 0.1332(2) 0.16909(13) 0.47283(11) 1.000 0.0148(6)
N14 N Uani 0.2266(2) 0.15885(13) 0.32705(11) 1.000 0.0155(7)
C11 C Uani 0.3123(3) 0.3201(2) 0.56860(16) 1.000 0.0230(9)
C12 C Uani 0.1066(3) 0.40049(17) 0.49652(16) 1.000 0.0205(9)
C13 C Uani -0.0286(3) 0.40675(17) 0.44655(16) 1.000 0.0194(9)
C14 C Uani -0.1112(3) 0.36834(19) 0.33655(16) 1.000 0.0206(9)
C15 C Uani -0.0933(3) 0.26625(17) 0.45918(15) 1.000 0.0183(8)
C16 C Uani 0.0176(3) 0.20579(16) 0.51642(14) 1.000 0.0167(8)
C17 C Uani -0.0650(3) 0.14081(18) 0.57130(16) 1.000 0.0203(9)
C18 C Uani 0.0931(3) 0.25284(17) 0.56546(14) 1.000 0.0176(8)
C19 C Uani 0.0972(3) 0.09767(17) 0.44627(15) 1.000 0.0176(8)
C110 C Uani 0.2095(3) 0.08013(16) 0.38788(15) 1.000 0.0173(8)
C111 C Uani 0.0936(3) 0.18800(17) 0.27760(15) 1.000 0.0174(8)
C112 C Uani 0.0977(3) 0.12999(19) 0.22232(16) 1.000 0.0204(9)
C113 C Uani 0.2607(3) 0.09521(19) 0.21964(17) 1.000 0.0200(9)
C114 C Uani 0.3384(3) 0.13881(18) 0.27105(15) 1.000 0.0176(8)
C115 C Uani 0.5099(3) 0.22677(19) 0.44989(16) 1.000 0.0210(9)
C116 C Uani 0.5915(3) 0.17344(17) 0.40525(15) 1.000 0.0193(8)
C117 C Uani 0.6444(3) 0.20645(19) 0.33148(16) 1.000 0.0216(9)
C118 C Uani 0.7158(3) 0.1546(2) 0.28881(17) 1.000 0.0269(10)
C119 C Uani 0.7386(3) 0.0677(2) 0.31731(18) 1.000 0.0289(10)
C120 C Uani 0.6886(3) 0.03313(19) 0.38997(18) 1.000 0.0272(10)
C121 C Uani 0.6163(3) 0.08492(18) 0.43243(17) 1.000 0.0218(9)
C122 C Uani 0.2766(3) 0.37719(18) 0.27513(15) 1.000 0.0213(9)
C123 C Uani 0.2913(3) 0.44707(16) 0.30878(14) 1.000 0.0187(8)
C124 C Uani 0.1786(3) 0.51559(18) 0.30401(16) 1.000 0.0238(9)
C125 C Uani 0.1907(4) 0.58039(19) 0.33870(17) 1.000 0.0309(10)
C126 C Uani 0.3156(4) 0.5807(2) 0.38077(18) 1.000 0.0370(11)
C127 C Uani 0.4284(4) 0.5155(2) 0.38678(17) 1.000 0.0331(11)
C128 C Uani 0.4158(3) 0.44988(19) 0.35186(15) 1.000 0.0247(9)
H11 H Uiso 0.379(3) 0.3583(18) 0.5416(16) 1.000 0.024(8)
H11' H Uiso 0.374(3) 0.2666(16) 0.5837(13) 1.000 0.006(6)
H11" H Uiso 0.275(3) 0.3427(17) 0.6144(15) 1.000 0.021(7)
H12 H Uiso 0.172(3) 0.4359(16) 0.4693(14) 1.000 0.010(6)
H12' H Uiso 0.080(3) 0.4199(16) 0.5401(14) 1.000 0.015(7)
H13 H Uiso -0.118(3) 0.4078(16) 0.4773(15) 1.000 0.021(7)
H13' H Uiso -0.033(3) 0.4578(16) 0.4065(14) 1.000 0.010(6)
H14 H Uiso -0.214(3) 0.3913(16) 0.3464(13) 1.000 0.012(6)
H14' H Uiso -0.111(3) 0.3270(17) 0.3119(14) 1.000 0.015(7)
H14" H Uiso -0.069(3) 0.4127(18) 0.3009(15) 1.000 0.019(7)
H15 H Uiso -0.127(3) 0.2313(16) 0.4294(14) 1.000 0.013(6)
H15' H Uiso -0.181(3) 0.2904(16) 0.4849(14) 1.000 0.015(7)
H17 H Uiso -0.122(3) 0.1155(18) 0.5416(16) 1.000 0.026(8)
H17' H Uiso -0.129(3) 0.1713(18) 0.6038(16) 1.000 0.030(8)
H17" H Uiso 0.001(3) 0.0968(19) 0.6044(16) 1.000 0.027(8)
H18 H Uiso 0.024(3) 0.2805(17) 0.5935(15) 1.000 0.021(7)
H18' H Uiso 0.156(3) 0.2102(17) 0.6029(14) 1.000 0.017(7)
H19 H Uiso 0.000(3) 0.1033(16) 0.4218(14) 1.000 0.016(7)
H19' H Uiso 0.102(3) 0.0464(18) 0.4862(15) 1.000 0.019(7)
H110 H Uiso 0.311(3) 0.0599(16) 0.4128(14) 1.000 0.019(7)
H110' H Uiso 0.183(3) 0.0369(16) 0.3645(14) 1.000 0.013(6)
H111 H Uiso 0.099(3) 0.2440(18) 0.2490(15) 1.000 0.021(7)
H111' H Uiso 0.011(3) 0.1857(16) 0.3068(14) 1.000 0.014(7)
H112 H Uiso 0.059(3) 0.1613(17) 0.1739(16) 1.000 0.021(7)
H112' H Uiso 0.037(3) 0.0867(16) 0.2388(14) 1.000 0.012(7)
H113 H Uiso 0.277(3) 0.039(2) 0.2375(16) 1.000 0.029(8)
H113' H Uiso 0.296(3) 0.1062(17) 0.1706(16) 1.000 0.020(7)
H114 H Uiso 0.428(3) 0.1049(17) 0.2960(14) 1.000 0.016(7)
H114' H Uiso 0.365(3) 0.1909(16) 0.2385(14) 1.000 0.009(6)
H115 H Uiso 0.547(3) 0.2782(18) 0.4427(14) 1.000 0.019(7)
H115' H Uiso 0.508(3) 0.2012(17) 0.5027(16) 1.000 0.023(8)
H117 H Uiso 0.636(3) 0.2622(17) 0.3111(14) 1.000 0.013(7)
H118 H Uiso 0.752(3) 0.1794(17) 0.2382(16) 1.000 0.021(7)
H119 H Uiso 0.790(3) 0.034(2) 0.2884(17) 1.000 0.039(9)
H120 H Uiso 0.705(3) -0.0279(18) 0.4123(15) 1.000 0.020(7)
H121 H Uiso 0.584(3) 0.0630(17) 0.4779(16) 1.000 0.020(8)
H122 H Uiso 0.368(3) 0.3543(16) 0.2592(14) 1.000 0.012(6)
H122' H Uiso 0.207(3) 0.3867(19) 0.2346(17) 1.000 0.032(8)
H124 H Uiso 0.095(3) 0.5191(18) 0.2762(16) 1.000 0.028(8)
H125 H Uiso 0.113(3) 0.629(2) 0.3307(17) 1.000 0.039(9)
H126 H Uiso 0.325(3) 0.624(2) 0.4033(17) 1.000 0.032(8)
H127 H Uiso 0.515(4) 0.515(2) 0.4118(17) 1.000 0.038(9)
H128 H Uiso 0.499(3) 0.4065(17) 0.3538(14) 1.000 0.015(7)
Y2 Y Uani 0.65117(3) 0.73316(2) 0.09755(1) 1.000 0.0142(1)
N21 N Uani 0.6204(2) 0.69434(13) -0.02697(12) 1.000 0.0174(7)
N22 N Uani 0.4131(2) 0.65801(13) 0.08468(11) 1.000 0.0169(7)
N23 N Uani 0.4827(2) 0.83059(13) 0.03013(12) 1.000 0.0170(7)
N24 N Uani 0.5634(2) 0.83240(13) 0.17792(11) 1.000 0.0164(7)
C21 C Uani 0.7514(3) 0.6971(2) -0.07582(17) 1.000 0.0232(9)
C22 C Uani 0.5866(3) 0.60633(17) -0.00782(16) 1.000 0.0204(9)
C23 C Uani 0.4518(3) 0.59281(18) 0.04188(16) 1.000 0.0208(9)
C24 C Uani 0.3390(3) 0.6194(2) 0.15577(16) 1.000 0.0232(9)
C25 C Uani 0.3105(3) 0.72830(17) 0.03783(15) 1.000 0.0195(8)
C26 C Uani 0.3917(3) 0.79429(16) -0.01649(14) 1.000 0.0170(8)
C27 C Uani 0.2789(3) 0.8590(2) -0.06795(16) 1.000 0.0228(9)
C28 C Uani 0.4961(3) 0.75460(18) -0.06901(15) 1.000 0.0185(8)
C29 C Uani 0.4058(3) 0.89651(18) 0.06169(15) 1.000 0.0199(8)
C210 C Uani 0.5052(3) 0.91298(17) 0.12166(15) 1.000 0.0203(8)
C211 C Uani 0.4451(3) 0.79631(18) 0.22837(15) 1.000 0.0197(9)
C212 C Uani 0.4241(3) 0.84445(18) 0.29168(15) 1.000 0.0199(8)
C213 C Uani 0.5631(3) 0.88714(19) 0.29016(16) 1.000 0.0208(9)
C214 C Uani 0.6634(3) 0.85011(19) 0.23456(16) 1.000 0.0191(8)
C215 C Uani 0.7203(3) 0.61755(17) 0.21880(15) 1.000 0.0206(9)
C216 C Uani 0.7725(3) 0.54896(17) 0.18369(14) 1.000 0.0192(8)
C217 C Uani 0.9018(3) 0.5497(2) 0.13970(16) 1.000 0.0241(9)
C218 C Uani 0.9494(3) 0.4866(2) 0.10363(16) 1.000 0.0288(10)
C219 C Uani 0.8715(3) 0.4192(2) 0.10839(17) 1.000 0.0306(10)
C220 C Uani 0.7440(3) 0.41656(19) 0.15122(16) 1.000 0.0255(9)
C221 C Uani 0.6955(3) 0.47931(18) 0.18740(15) 1.000 0.0211(9)
C222 C Uani 0.8890(3) 0.78159(19) 0.04941(16) 1.000 0.0219(9)
C223 C Uani 0.9467(3) 0.82466(17) 0.10190(14) 1.000 0.0176(8)
C224 C Uani 0.9346(3) 0.91355(18) 0.08676(16) 1.000 0.0212(9)
C225 C Uani 0.9827(3) 0.95377(18) 0.13882(16) 1.000 0.0220(9)
C226 C Uani 1.0429(3) 0.90816(17) 0.20890(16) 1.000 0.0214(9)
C227 C Uani 1.0577(3) 0.82014(17) 0.22530(15) 1.000 0.0192(8)
C228 C Uani 1.0112(3) 0.77993(18) 0.17292(15) 1.000 0.0185(8)
H21 H Uiso 0.829(3) 0.6571(17) -0.0486(15) 1.000 0.017(7)
H21' H Uiso 0.779(3) 0.7530(18) -0.0862(14) 1.000 0.014(7)
H21" H Uiso 0.730(3) 0.6803(17) -0.1245(16) 1.000 0.022(7)
H22 H Uiso 0.669(3) 0.5717(16) 0.0182(14) 1.000 0.008(6)
H22' H Uiso 0.577(3) 0.5889(18) -0.0549(16) 1.000 0.029(8)
H23 H Uiso 0.367(3) 0.5874(16) 0.0133(14) 1.000 0.018(7)
H23' H Uiso 0.477(3) 0.5432(18) 0.0767(16) 1.000 0.020(7)
H24 H Uiso 0.245(4) 0.596(2) 0.1437(17) 1.000 0.041(9)
H24' H Uiso 0.307(3) 0.6594(18) 0.1838(16) 1.000 0.025(8)
H24" H Uiso 0.409(3) 0.5760(18) 0.1869(15) 1.000 0.021(7)
H25 H Uiso 0.253(3) 0.7574(16) 0.0733(14) 1.000 0.014(6)
H25' H Uiso 0.242(3) 0.7036(17) 0.0087(15) 1.000 0.021(7)
H27 H Uiso 0.209(3) 0.8840(18) -0.0391(16) 1.000 0.030(8)
H27' H Uiso 0.227(3) 0.8345(19) -0.1024(17) 1.000 0.035(8)
H27" H Uiso 0.322(3) 0.9032(19) -0.0988(16) 1.000 0.025(8)
H28 H Uiso 0.444(3) 0.7274(16) -0.0998(14) 1.000 0.016(7)
H28' H Uiso 0.534(3) 0.8022(17) -0.1048(14) 1.000 0.016(7)
H29 H Uiso 0.310(3) 0.8829(15) 0.0842(14) 1.000 0.010(6)
H29' H Uiso 0.383(3) 0.9506(17) 0.0224(15) 1.000 0.019(7)
H210 H Uiso 0.594(3) 0.9360(18) 0.0964(15) 1.000 0.026(8)
H210' H Uiso 0.455(3) 0.9545(16) 0.1477(14) 1.000 0.014(7)
H211 H Uiso 0.476(3) 0.7382(18) 0.2507(14) 1.000 0.016(7)
H211' H Uiso 0.350(3) 0.7985(17) 0.1978(15) 1.000 0.022(7)
H212 H Uiso 0.336(3) 0.8856(17) 0.2818(14) 1.000 0.020(7)
H212' H Uiso 0.409(2) 0.8052(15) 0.3419(14) 1.000 0.006(6)
H213 H Uiso 0.545(3) 0.9504(18) 0.2716(14) 1.000 0.015(7)
H213' H Uiso 0.607(2) 0.8771(15) 0.3410(14) 1.000 0.008(6)
H214 H Uiso 0.723(3) 0.8883(18) 0.2091(15) 1.000 0.023(8)
H214' H Uiso 0.721(3) 0.7986(17) 0.2603(14) 1.000 0.010(6)
H215 H Uiso 0.802(3) 0.6390(18) 0.2376(16) 1.000 0.029(8)
H215' H Uiso 0.649(3) 0.6043(17) 0.2573(16) 1.000 0.024(8)
H217 H Uiso 0.957(3) 0.5884(17) 0.1363(14) 1.000 0.013(7)
H218 H Uiso 1.043(3) 0.4911(18) 0.0772(16) 1.000 0.032(8)
H219 H Uiso 0.905(3) 0.3747(19) 0.0837(16) 1.000 0.030(8)
H220 H Uiso 0.693(3) 0.3691(18) 0.1594(15) 1.000 0.021(7)
H221 H Uiso 0.613(3) 0.4753(17) 0.2152(15) 1.000 0.021(7)
H222 H Uiso 0.957(3) 0.731(2) 0.0477(16) 1.000 0.037(9)
H222' H Uiso 0.874(3) 0.8182(18) -0.0021(16) 1.000 0.024(8)
H224 H Uiso 0.898(3) 0.9422(16) 0.0436(15) 1.000 0.013(7)
H225 H Uiso 0.970(3) 1.0132(19) 0.1279(15) 1.000 0.023(8)
H226 H Uiso 1.082(3) 0.9368(16) 0.2449(14) 1.000 0.017(7)
H227 H Uiso 1.099(3) 0.7862(17) 0.2746(15) 1.000 0.018(7)
H228 H Uiso 1.019(3) 0.7245(18) 0.1854(15) 1.000 0.022(8)

loop_
_atom_type_symbol
_atom_type_description
_atom_type_scat_dispersion_real
_atom_type_scat_dispersion_imag
_atom_type_scat_source
Y Y -2.7962 3.5667 'International Tables Vol C Tables 4.2.6.8 and 6.1.1.4'
N N 0.0061 0.0033 'International Tables Vol C Tables 4.2.6.8 and 6.1.1.4'
H H 0.0000 0.0000 'International Tables Vol C Tables 4.2.6.8 and 6.1.1.4'
C C 0.0033 0.0016 'International Tables Vol C Tables 4.2.6.8 and 6.1.1.4'

loop_
_geom_angle_atom_site_label_1
_geom_angle_atom_site_label_2
_geom_angle_atom_site_label_3
_geom_angle
_geom_angle_publ_flag
N11 Y1 N12 63.81(6) yes
N11 Y1 N13 73.38(7) yes
N11 Y1 N14 145.31(6) yes
N11 Y1 C115 88.67(8) yes
N11 Y1 C122 119.57(8) yes
N12 Y1 N13 72.10(7) yes
N12 Y1 N14 102.08(6) yes
N12 Y1 C115 152.35(8) yes
N12 Y1 C122 88.69(8) yes
N13 Y1 N14 72.07(7) yes
N13 Y1 C115 103.92(8) yes
N13 Y1 C122 149.54(8) yes
N14 Y1 C115 102.51(8) yes
N14 Y1 C122 89.85(8) yes
C115 Y1 C122 103.83(9) yes
N22 Y2 N23 72.01(7) yes
N22 Y2 N24 102.97(6) yes
N22 Y2 C215 88.15(8) yes
N22 Y2 C222 151.73(8) yes
N23 Y2 N24 72.30(7) yes
N23 Y2 C215 148.55(8) yes
N23 Y2 C222 104.63(9) yes
N24 Y2 C215 89.41(8) yes
N24 Y2 C222 102.50(8) yes
C215 Y2 C222 104.21(9) yes
N21 Y2 N24 145.75(7) yes
N21 Y2 N22 63.86(6) yes
N21 Y2 N23 73.51(7) yes
N21 Y2 C215 119.82(8) yes
N21 Y2 C222 88.07(8) yes
Y1 N11 C12 107.01(15) yes
Y1 N11 C11 115.28(15) yes
C11 N11 C18 109.95(19) yes
Y1 N11 C18 106.26(15) yes
C11 N11 C12 106.7(2) yes
C12 N11 C18 111.7(2) yes
C13 N12 C15 109.3(2) yes
Y1 N12 C13 109.59(14) yes
Y1 N12 C14 118.00(15) yes
Y1 N12 C15 103.07(15) yes
C13 N12 C14 107.8(2) yes
C14 N12 C15 108.8(2) yes
Y1 N13 C16 111.87(16) yes
Y1 N13 C19 121.70(15) yes
C16 N13 C19 114.8(2) yes
Y1 N14 C110 104.08(14) yes
Y1 N14 C111 108.35(15) yes
Y1 N14 C114 121.80(15) yes
C110 N14 C111 111.46(19) yes
C110 N14 C114 109.5(2) yes
C111 N14 C114 101.67(19) yes
Y2 N21 C28 106.52(15) yes
C21 N21 C22 107.0(2) yes
C21 N21 C28 109.8(2) yes
C22 N21 C28 111.5(2) yes
Y2 N21 C21 115.02(16) yes
Y2 N21 C22 107.03(15) yes
Y2 N22 C23 109.05(14) yes
C24 N22 C25 108.7(2) yes
C23 N22 C25 109.49(19) yes
Y2 N22 C24 117.95(15) yes
Y2 N22 C25 103.01(15) yes
C23 N22 C24 108.4(2) yes
Y2 N23 C29 121.61(16) yes
C26 N23 C29 115.0(2) yes
Y2 N23 C26 111.59(16) yes
Y2 N24 C210 104.68(14) yes
C210 N24 C211 111.1(2) yes
C210 N24 C214 110.2(2) yes
C211 N24 C214 101.70(19) yes
Y2 N24 C214 120.74(16) yes
Y2 N24 C211 108.43(16) yes
N11 C12 C13 114.0(2) yes
N12 C13 C12 113.3(2) yes
N12 C15 C16 111.9(2) yes
N13 C16 C17 114.6(2) yes
N13 C16 C15 108.3(2) yes
C17 C16 C18 107.2(2) no
C15 C16 C18 111.8(2) no
N13 C16 C18 106.6(2) yes
C15 C16 C17 108.4(2) no
N11 C18 C16 113.7(2) yes
N13 C19 C110 108.4(2) yes
N14 C110 C19 111.3(2) yes
N14 C111 C112 106.6(2) yes
N11 C11 H11' 111.3(16) no
H11' C11 H11" 113(2) no
H11 C11 H11" 106(2) no
N11 C11 H11 113.4(17) no
N11 C11 H11" 109.8(16) no
H11 C11 H11' 103(2) no
C13 C12 H12 109.5(16) no
C111 C112 C113 104.4(2) no
H12 C12 H12' 107(2) no
N11 C12 H12 107.2(17) no
C13 C12 H12' 110.0(17) no
N11 C12 H12' 109.1(16) no
C12 C13 H13' 108.4(17) no
N12 C13 H13' 106.6(16) no
C12 C13 H13 110.5(16) no
N12 C13 H13 108.3(16) no
H13 C13 H13' 110(2) no
C112 C113 C114 104.4(2) no
N12 C14 H14' 110.2(17) no
H14 C14 H14' 111(2) no
H14 C14 H14" 108(2) no
N12 C14 H14 111.4(13) no
N14 C114 C113 105.7(2) yes
H14' C14 H14" 105(2) no
N12 C14 H14" 112.1(16) no
N12 C15 H15' 109.4(15) no
Y1 C115 C116 109.67(18) yes
N12 C15 H15 110.2(16) no
H15 C15 H15' 108(2) no
C16 C15 H15' 113.0(14) no
C16 C15 H15 104.4(16) no
C115 C116 C117 122.7(3) no
C115 C116 C121 121.6(2) no
C117 C116 C121 115.7(3) no
C16 C17 H17' 108.0(17) no
C116 C117 C118 121.9(3) no
C16 C17 H17" 111.9(17) no
C16 C17 H17 108.6(17) no
H17 C17 H17" 109(3) no
H17' C17 H17" 109(2) no
H17 C17 H17' 111(2) no
H18 C18 H18' 107(2) no
N11 C18 H18 109.7(17) no
N11 C18 H18' 107.7(16) no
C117 C118 C119 121.0(3) no
C16 C18 H18 111.2(17) no
C16 C18 H18' 107.3(17) no
C118 C119 C120 118.6(3) no
N13 C19 H19' 113.1(17) no
C110 C19 H19 106.6(15) no
C110 C19 H19' 106.0(17) no
H19 C19 H19' 105(2) no
N13 C19 H19 117.4(16) no
C119 C120 C121 120.4(3) no
C116 C121 C120 122.5(3) no
Y1 C122 C123 96.60(16) yes
C124 C123 C128 115.1(2) no
C122 C123 C124 122.5(2) no
C122 C123 C128 122.4(3) no
C123 C124 C125 122.3(3) no
C124 C125 C126 120.8(3) no
C125 C126 C127 119.0(3) no
C126 C127 C128 120.1(3) no
C123 C128 C127 122.7(3) no
N14 C110 H110' 109.7(15) no
N14 C110 H110 105.4(15) no
C19 C110 H110' 110.9(16) no
C19 C110 H110 111.1(14) no
H110' C110 H110 108(2) no
N14 C111 H111 108.4(17) no
C112 C111 H111' 111.9(17) no
N14 C111 H111' 110.6(16) no
C112 C111 H111 109.0(17) no
H111' C111 H111 110(2) no
C113 C112 H112' 112.9(17) no
C111 C112 H112' 111.9(16) no
C113 C112 H112 113.0(17) no
H112' C112 H112 105(2) no
C111 C112 H112 110.0(17) no
C112 C113 H113' 112.3(18) no
C112 C113 H113 112.3(18) no
C114 C113 H113' 112.1(18) no
C114 C113 H113 110.3(19) no
H113' C113 H113 106(3) no
N14 C114 H114 112.8(15) no
C113 C114 H114' 107.1(15) no
N14 C114 H114' 109.5(16) no
H114' C114 H114 108(2) no
C113 C114 H114 113.6(16) no
H115' C115 H115 109(2) no
C116 C115 H115 110.9(17) no
Y1 C115 H115' 108.7(17) no
C116 C115 H115' 114.0(18) no
Y1 C115 H115 104.2(17) no
C118 C117 H117 117.3(17) no
C116 C117 H117 120.9(17) no
C117 C118 H118 119.9(17) no
C119 C118 H118 119.1(17) no
C118 C119 H119 120(2) no
C120 C119 H119 122(2) no
C121 C120 H120 119.0(16) no
C119 C120 H120 120.7(16) no
C120 C121 H121 120.2(19) no
C116 C121 H121 117.3(19) no
N21 C22 C23 113.7(2) yes
Y1 C122 H122 99.0(16) no
C123 C122 H122' 117.6(19) no
Y1 C122 H122' 121.4(18) no
H122' C122 H122 109(2) no
C123 C122 H122 111.6(17) no
N22 C23 C22 113.8(2) yes
C125 C124 H124 117.2(19) no
C123 C124 H124 120.5(19) no
C124 C125 H125 119.6(18) no
C126 C125 H125 119.4(18) no
N22 C25 C26 111.8(2) yes
C127 C126 H126 119.7(18) no
C25 C26 C27 108.3(2) no
C125 C126 H126 121.3(18) no
C27 C26 C28 107.3(2) no
N23 C26 C27 114.3(2) yes
C25 C26 C28 112.0(2) no
N23 C26 C25 108.2(2) yes
N23 C26 C28 106.7(2) yes
C128 C127 H127 118(2) no
C126 C127 H127 122(2) no
C127 C128 H128 118.9(16) no
C123 C128 H128 118.2(16) no
N21 C28 C26 113.6(2) yes
N23 C29 C210 108.2(2) yes
N21 C21 H21" 110.0(16) no
N21 C21 H21 108.7(16) no
N21 C21 H21' 108.3(16) no
H21' C21 H21" 112(2) no
H21 C21 H21' 110(2) no
H21 C21 H21" 108(2) no
C23 C22 H22 109.5(16) no
N21 C22 H22 107.3(17) no
C23 C22 H22' 111.3(17) no
H22 C22 H22' 106(2) no
N21 C22 H22' 108.9(18) no
N22 C23 H23 109.6(16) no
N22 C23 H23' 107.2(19) no
C22 C23 H23' 104.7(18) no
H23 C23 H23' 108(2) no
C22 C23 H23 112.9(16) no
N22 C24 H24 111.2(17) no
N22 C24 H24' 111.7(17) no
N22 C24 H24" 107.6(16) no
H24 C24 H24' 105(3) no
H24 C24 H24" 113(3) no
H24' C24 H24" 109(2) no
N22 C25 H25 108.1(15) no
C26 C25 H25 107.4(15) no
C26 C25 H25' 111.4(16) no
H25 C25 H25' 110(2) no
N22 C25 H25' 108.6(16) no
C26 C27 H27 111.6(17) no
C26 C27 H27" 111.6(18) no
H27 C27 H27' 108(2) no
C26 C27 H27' 112.9(19) no
H27 C27 H27" 106(3) no
H27' C27 H27" 107(3) no
H28 C28 H28' 106(2) no
N21 C28 H28 110.3(16) no
N21 C28 H28' 109.7(16) no
C26 C28 H28 111.2(17) no
C26 C28 H28' 105.6(16) no
C210 C29 H29 110.6(15) no
C210 C29 H29' 107.1(16) no
H29 C29 H29' 105(2) no
N23 C29 H29' 112.2(16) no
N23 C29 H29 113.6(15) no
N24 C210 C29 111.3(2) yes
N24 C211 C212 106.9(2) yes
C211 C212 C213 105.0(2) no
C212 C213 C214 104.1(2) no
N24 C214 C213 105.5(2) yes
Y2 C215 C216 98.65(16) yes
C215 C216 C221 122.9(2) no
C215 C216 C217 121.9(3) no
C217 C216 C221 115.2(3) no
C216 C217 C218 122.5(3) no
C217 C218 C219 121.0(3) no
C218 C219 C220 118.0(3) no
C219 C220 C221 121.5(3) no
C216 C221 C220 122.0(3) no
Y2 C222 C223 109.72(18) yes
C222 C223 C224 122.4(2) no
C222 C223 C228 121.9(3) no
C224 C223 C228 115.6(2) no
C223 C224 C225 121.9(3) no
C224 C225 C226 121.3(3) no
C225 C226 C227 118.3(3) no
C226 C227 C228 120.5(3) no
C223 C228 C227 122.5(3) no
N24 C210 H210' 111.4(15) no
N24 C210 H210 104.7(16) no
C29 C210 H210' 111.3(16) no
C29 C210 H210 109.7(16) no
H210' C210 H210 108(2) no
N24 C211 H211' 112.1(15) no
N24 C211 H211 108.7(16) no
C212 C211 H211' 113.5(16) no
C212 C211 H211 109.5(16) no
H211' C211 H211 106(2) no
C211 C212 H212' 110.7(15) no
C211 C212 H212 110.7(15) no
C213 C212 H212' 112.8(12) no
C213 C212 H212 112.0(17) no
H212' C212 H212 105.7(19) no
C212 C213 H213' 112.4(13) no
C212 C213 H213 113.3(16) no
C214 C213 H213' 113.0(13) no
C214 C213 H213 110.1(15) no
H213' C213 H213 104(2) no
N24 C214 H214' 109.3(17) no
N24 C214 H214 109.0(17) no
C213 C214 H214' 111.6(15) no
C213 C214 H214 111.3(18) no
H214' C214 H214 110(2) no
Y2 C215 H215' 119.4(17) no
Y2 C215 H215 100.8(17) no
C216 C215 H215' 114.6(17) no
C216 C215 H215 110.5(17) no
H215' C215 H215 112(2) no
C216 C217 H217 121.1(18) no
C218 C217 H217 116.4(18) no
C217 C218 H218 116.3(18) no
C219 C218 H218 122.7(18) no
C218 C219 H219 121.2(17) no
C220 C219 H219 120.8(17) no
C219 C220 H220 120.1(18) no
C221 C220 H220 118.2(18) no
C216 C221 H221 118.9(18) no
C220 C221 H221 119.2(18) no
Y2 C222 H222' 108.9(17) no
Y2 C222 H222 107.4(17) no
C223 C222 H222' 111.9(18) no
C223 C222 H222 109.4(17) no
H222' C222 H222 109(2) no
C223 C224 H224 117.6(18) no
C225 C224 H224 120.6(18) no
C224 C225 H225 119.9(17) no
C226 C225 H225 118.8(17) no
C225 C226 H226 121.2(15) no
C227 C226 H226 120.4(15) no
C226 C227 H227 120.1(17) no
C228 C227 H227 119.4(17) no
C223 C228 H228 118.9(18) no
C227 C228 H228 118.5(18) no

loop_
_geom_bond_atom_site_label_1
_geom_bond_atom_site_label_2
_geom_bond_distance
_geom_bond_publ_flag
Y1 N11 2.524(2) yes
Y1 N12 2.695(2) yes
Y1 N13 2.217(2) yes
Y1 N14 2.512(2) yes
Y1 C115 2.491(3) yes
Y1 C122 2.544(3) yes
Y2 N23 2.220(2) yes
Y2 N24 2.497(2) yes
Y2 C215 2.546(3) yes
Y2 C222 2.500(3) yes
Y2 N22 2.699(2) yes
Y2 N21 2.516(2) yes
N11 C11 1.484(3) yes
N11 C18 1.493(3) yes
N11 C12 1.476(4) yes
N12 C15 1.487(3) yes
N12 C14 1.484(3) yes
N12 C13 1.479(4) yes
N13 C16 1.471(3) yes
N13 C19 1.454(4) yes
N14 C110 1.499(3) yes
N14 C111 1.487(3) yes
N14 C114 1.496(3) yes
N21 C21 1.482(3) yes
N21 C28 1.497(3) yes
N21 C22 1.477(4) yes
N22 C23 1.478(4) yes
N22 C25 1.487(3) yes
N22 C24 1.480(3) yes
N23 C26 1.476(3) yes
N23 C29 1.450(4) yes
N24 C210 1.498(3) yes
N24 C214 1.496(3) yes
N24 C211 1.495(3) yes
C12 C13 1.532(4) no
C15 C16 1.540(4) no
C16 C17 1.536(4) no
C16 C18 1.541(4) no
C19 C110 1.518(4) no
C11 H11 0.97(3) no
C11 H11' 0.97(3) no
C11 H11" 1.03(3) no
C111 C112 1.542(4) no
C12 H12 0.94(3) no
C12 H12' 0.94(3) no
C112 C113 1.545(4) no
C113 C114 1.544(4) no
C13 H13 0.99(3) no
C13 H13' 0.96(3) no
C14 H14 1.01(3) no
C14 H14' 0.90(3) no
C14 H14" 0.96(3) no
C15 H15' 1.01(3) no
C15 H15 0.96(3) no
C115 C116 1.466(4) no
C116 C121 1.407(4) no
C116 C117 1.411(4) no
C17 H17' 1.00(3) no
C17 H17 0.96(3) no
C117 C118 1.387(4) no
C17 H17" 0.97(3) no
C118 C119 1.384(5) no
C18 H18' 0.98(3) no
C18 H18 0.95(3) no
C19 H19 0.99(3) no
C19 H19' 0.96(3) no
C119 C120 1.389(4) no
C120 C121 1.386(4) no
C122 C123 1.451(4) no
C123 C128 1.412(4) no
C123 C124 1.420(4) no
C124 C125 1.383(4) no
C125 C126 1.394(5) no
C126 C127 1.382(5) no
C127 C128 1.398(5) no
C110 H110' 0.97(3) no
C110 H110 1.03(3) no
C111 H111 0.95(3) no
C111 H111' 0.92(3) no
C112 H112' 0.95(3) no
C112 H112 0.95(3) no
C113 H113' 0.92(3) no
C113 H113 0.90(3) no
C114 H114 0.98(3) no
C114 H114' 0.97(3) no
C115 H115' 0.94(3) no
C115 H115 0.93(3) no
C117 H117 0.89(3) no
C118 H118 0.98(3) no
C119 H119 0.94(3) no
C120 H120 0.98(3) no
C121 H121 0.87(3) no
C22 C23 1.528(4) no
C122 H122' 0.95(3) no
C122 H122 0.95(3) no
C124 H124 0.92(3) no
C125 H125 0.99(3) no
C25 C26 1.534(4) no
C26 C28 1.539(4) no
C126 H126 0.92(3) no
C26 C27 1.530(4) no
C127 H127 0.92(4) no
C128 H128 0.97(3) no
C29 C210 1.529(4) no
C21 H21' 0.96(3) no
C21 H21" 1.02(3) no
C21 H21 0.96(3) no
C22 H22' 0.97(3) no
C22 H22 0.95(3) no
C23 H23' 0.90(3) no
C23 H23 0.97(3) no
C24 H24' 0.94(3) no
C24 H24" 0.97(3) no
C24 H24 1.04(4) no
C25 H25' 1.01(3) no
C25 H25 1.00(3) no
C27 H27' 0.98(3) no
C27 H27" 0.93(3) no
C27 H27 0.94(3) no
C28 H28 0.97(3) no
C28 H28' 0.98(3) no
C29 H29' 0.99(3) no
C29 H29 1.00(3) no
C211 C212 1.542(4) no
C212 C213 1.538(4) no
C213 C214 1.537(4) no
C215 C216 1.455(4) no
C216 C217 1.421(4) no
C216 C221 1.413(4) no
C217 C218 1.381(5) no
C218 C219 1.383(4) no
C219 C220 1.396(4) no
C220 C221 1.380(4) no
C222 C223 1.462(4) no
C223 C224 1.411(4) no
C223 C228 1.409(4) no
C224 C225 1.386(4) no
C225 C226 1.385(4) no
C226 C227 1.394(4) no
C227 C228 1.385(4) no
C210 H210' 0.99(3) no
C210 H210 1.00(3) no
C211 H211' 1.04(3) no
C211 H211 0.95(3) no
C212 H212' 0.99(2) no
C212 H212 0.98(3) no
C213 H213' 0.98(2) no
C213 H213 1.00(3) no
C214 H214' 0.96(3) no
C214 H214 0.92(3) no
C215 H215' 0.95(3) no
C215 H215 0.97(3) no
C217 H217 0.86(3) no
C218 H218 0.98(3) no
C219 H219 0.97(3) no
C220 H220 0.94(3) no
C221 H221 0.91(3) no
C222 H222' 0.98(3) no
C222 H222 0.98(3) no
C224 H224 0.85(3) no
C225 H225 0.94(3) no
C226 H226 0.99(3) no
C227 H227 0.98(3) no
C228 H228 0.88(3) no

loop_
_geom_contact_atom_site_label_1
_geom_contact_atom_site_label_2
_geom_contact_distance
_geom_contact_site_symmetry_2
_geom_contact_publ_flag
Y1 H117 3.85(3) . no
Y1 H128 3.38(3) . no
Y2 H228 3.75(3) . no
Y2 H217 3.42(3) . no
N11 N13 2.844(3) . no
N11 C13 2.523(3) . no
N11 C16 2.541(3) . no
N11 C15 3.105(3) . no
N11 N12 2.762(3) . no
N12 N11 2.762(3) . no
N12 C16 2.508(3) . no
N12 C18 2.978(3) . no
N12 N13 2.916(3) . no
N12 C12 2.515(4) . no
N13 N14 2.792(3) . no
N13 N11 2.844(3) . no
N13 N12 2.916(3) . no
N13 C110 2.411(3) . no
N13 C18 2.416(3) . no
N13 C15 2.441(3) . no
N14 C19 2.491(3) . no
N14 N13 2.792(3) . no
N21 N22 2.763(3) . no
N21 C25 3.108(3) . no
N21 C26 2.540(3) . no
N21 N23 2.844(3) . no
N21 C23 2.515(4) . no
N22 N21 2.763(3) . no
N22 C22 2.518(3) . no
N22 C26 2.503(3) . no
N22 N23 2.917(3) . no
N22 C28 2.974(3) . no
N23 N22 2.917(3) . no
N23 N24 2.792(3) . no
N23 N21 2.844(3) . no
N23 C25 2.439(3) . no
N23 C28 2.420(4) . no
N23 C210 2.413(3) . no
N24 C29 2.499(3) . no
N24 N23 2.792(3) . no
C12 C13 3.560(4) 2_566 no
C13 C124 3.448(4) . no
C13 C12 3.560(4) 2_566 no
C14 C220 3.490(4) 1_455 no
C14 C216 3.578(4) 1_455 no
C14 C221 3.265(4) 1_455 no
C22 C23 3.547(4) 2_665 no
C23 C22 3.547(4) 2_665 no
C23 C221 3.485(4) . no
C24 C125 3.491(4) . no
C24 C123 3.498(4) . no
C24 C124 3.239(4) . no
C11 H115' 2.95(3) . no
C111 C118 3.595(4) 1_455 no
C13 H12' 2.90(3) 2_566 no
C13 H18 2.94(3) . no
C114 C116 3.592(4) . no
C114 C118 3.554(4) . no
C114 C117 3.457(4) . no
C15 H19 2.95(3) . no
C115 C11 3.326(4) . no
C116 C114 3.592(4) . no
C17 H19' 2.77(3) . no
C117 C114 3.457(4) . no
C17 H19 2.95(3) . no
C118 C111 3.595(4) 1_655 no
C118 C114 3.554(4) . no
C19 H17 2.67(3) . no
C19 H120 3.06(3) 2_656 no
C19 H111' 2.65(3) . no
C19 H17" 2.97(3) . no
C19 H15 2.78(3) . no
C21 H222' 3.00(3) . no
C23 H28 2.93(3) . no
C23 H22' 2.99(3) 2_665 no
C123 C24 3.498(4) . no
C124 C24 3.239(4) . no
C124 C13 3.448(4) . no
C125 C24 3.491(4) . no
C25 H29 2.87(3) . no
C27 H29 2.90(2) . no
C27 H29' 2.74(3) . no
C27 H225 2.93(3) 2_675 no
C29 H25 2.81(3) . no
C29 H211' 2.66(3) . no
C29 H27" 2.98(3) . no
C29 H27 2.66(3) . no
C110 H113 2.99(3) . no
C111 H14' 2.96(3) . no
C211 C227 3.548(4) 1_455 no
C111 H19 2.81(3) . no
C112 H21' 3.02(3) 2_665 no
C112 H110' 2.71(3) . no
C113 H110' 2.67(2) . no
C113 H21' 3.00(3) 2_665 no
C214 C223 3.569(4) . no
C214 C228 3.528(4) . no
C115 H128 3.02(3) . no
C115 H11' 2.88(2) . no
C116 H114 3.02(3) . no
C216 C14 3.578(4) 1_655 no
C116 H15 2.96(3) 1_655 no
C117 H15 2.91(3) 1_655 no
C117 H114 2.94(3) . no
C118 H114 2.87(3) . no
C118 H111' 2.88(3) 1_655 no
C119 H114 2.87(3) . no
C119 H112' 3.09(3) 1_655 no
C119 H213 3.06(3) 1_545 no
C220 C14 3.490(4) 1_655 no
C120 H114 2.91(3) . no
C120 H19' 2.92(3) 2_656 no
C221 C14 3.265(4) 1_655 no
C121 H110 2.94(3) . no
C221 C23 3.485(4) . no
C121 H114 2.97(3) . no
C122 H111 3.03(3) . no
C122 H21" 3.10(3) 2_665 no
C222 C21 3.286(4) . no
C123 H24" 2.95(3) . no
C123 H12 3.05(3) . no
C223 C214 3.569(4) . no
C124 H14" 3.03(3) . no
C124 H24" 3.05(3) . no
C124 H24 2.96(3) . no
C124 H12 2.95(2) . no
C124 H13' 2.76(3) . no
C125 H12 2.92(3) . no
C125 H13' 3.10(3) . no
C125 H24' 3.02(3) . no
C126 H12 2.97(3) . no
C127 H12 3.04(3) . no
C227 C211 3.548(4) 1_655 no
C228 C214 3.528(4) . no
C128 H12 3.05(3) . no
C128 H221 3.02(3) . no
C128 H115 3.01(3) . no
C210 H213 2.96(3) . no
C211 H29 2.86(3) . no
C211 H24' 3.01(3) . no
C212 H11' 3.02(3) 2_666 no
C212 H210' 2.81(3) . no
C213 H210' 2.69(3) . no
C213 H11' 2.95(2) 2_666 no
C215 H211 2.96(3) . no
C216 H22 3.07(2) . no
C216 H14" 2.93(3) 1_655 no
C217 H22 3.02(3) . no
C217 H124 2.97(3) 1_655 no
C218 H22 3.03(3) . no
C219 H22 3.05(3) . no
C220 H22 3.05(3) . no
C221 H22 3.05(2) . no
C221 H23' 2.78(3) . no
C221 H14" 2.93(3) 1_655 no
C221 H24" 2.91(3) . no
C221 H14 2.96(2) 1_655 no
C222 H21' 2.84(3) . no
C223 H214 3.07(3) . no
C223 H25 2.99(3) 1_655 no
C224 H214 2.91(3) . no
C225 H214 2.90(3) . no
C226 H212 2.97(3) 1_655 no
C226 H214 3.01(3) . no
C227 H211' 2.73(3) 1_655 no
C228 H25 2.89(3) 1_655 no
H110' H113 2.43(4) . no
H110' C112 2.71(3) . no
H110' C113 2.67(2) . no
H110' H112' 2.56(4) . no
H111' H19 2.19(4) . no
H111' C19 2.65(3) . no
H111' C118 2.88(3) 1_455 no
H111' H14' 2.48(4) . no
H112' C119 3.09(3) 1_455 no
H112' H110' 2.56(4) . no
H112' H226 2.43(4) 1_445 no
H113' H21' 2.46(4) 2_665 no
H113' H28' 2.41(4) 2_665 no
H114' H28' 2.55(4) 2_665 no
H114' H111 2.52(4) . no
H115' H11' 2.28(4) . no
H115' C11 2.95(3) . no
H115' H121 2.44(4) . no
H122' H124 2.57(4) . no
H122' H21" 2.53(4) 2_665 no
H210' H213 2.38(4) . no
H210' C212 2.81(3) . no
H210' C213 2.69(3) . no
H211' C227 2.73(3) 1_455 no
H211' H24' 2.45(4) . no
H211' H29 2.18(4) . no
H211' C29 2.66(3) . no
H212' H11' 2.43(3) 2_666 no
H11 H12 2.37(4) . no
H11' C213 2.95(2) 2_666 no
H11' C115 2.88(2) . no
H11' H212' 2.43(3) 2_666 no
H11' H213' 2.40(4) 2_666 no
H11' C212 3.02(3) 2_666 no
H11' H115' 2.28(4) . no
H11' H18' 2.31(4) . no
H11" H12' 2.30(4) . no
H213' H120 2.52(4) 1_565 no
H213' H18' 2.54(3) 2_666 no
H213' H11' 2.40(4) 2_666 no
H12 C125 2.92(3) . no
H12 C126 2.97(3) . no
H12 C124 2.95(2) . no
H12 C128 3.05(3) . no
H12 H11 2.37(4) . no
H12 C127 3.04(3) . no
H12 C123 3.05(3) . no
H12' H11" 2.30(4) . no
H12' H18 2.38(4) . no
H12' C13 2.90(3) 2_566 no
H12' H13' 2.43(4) 2_566 no
H13 H15' 2.06(4) . no
H13' C124 2.76(3) . no
H13' C125 3.10(3) . no
H13' H14" 2.26(4) . no
H13' H12' 2.43(4) 2_566 no
H13' H14 2.51(4) . no
H215' H221 2.49(4) . no
H215' H211 2.53(4) . no
H14 H13' 2.51(4) . no
H14 C221 2.96(2) 1_455 no
H14' C111 2.96(3) . no
H14' H111' 2.48(4) . no
H14' H15 2.32(4) . no
H14" C221 2.93(3) 1_455 no
H14" H13' 2.26(4) . no
H14" H124 2.42(4) . no
H14" C216 2.93(3) 1_455 no
H14" C124 3.03(3) . no
H222' C21 3.00(3) . no
H222' H224 2.42(4) . no
H222' H21' 2.31(4) . no
H15 C116 2.96(3) 1_455 no
H15 C19 2.78(3) . no
H15 H14' 2.32(4) . no
H15 H17 2.41(4) . no
H15 C117 2.91(3) 1_455 no
H15 H19 2.31(4) . no
H15' H17' 2.53(4) . no
H15' H13 2.06(4) . no
H17 H19 2.46(4) . no
H17 H15 2.41(4) . no
H17 C19 2.67(3) . no
H17 H19' 2.54(4) . no
H17' H15' 2.53(4) . no
H17' H18 2.40(4) . no
H17' H227 2.50(4) 2_666 no
H17" H18' 2.49(4) . no
H17" H19' 2.59(4) . no
H17" C19 2.97(3) . no
H18 C13 2.94(3) . no
H18 H12' 2.38(4) . no
H18 H17' 2.40(4) . no
H18 H125 2.48(4) 2_566 no
H18' H213' 2.54(3) 2_666 no
H18' H17" 2.49(4) . no
H18' H11' 2.31(4) . no
H19 C15 2.95(3) . no
H19 H17 2.46(4) . no
H19 C111 2.81(3) . no
H19 H111' 2.19(4) . no
H19 C17 2.95(3) . no
H19 H15 2.31(4) . no
H19' C17 2.77(3) . no
H19' H17 2.54(4) . no
H19' H17" 2.59(4) . no
H19' C120 2.92(3) 2_656 no
H19' H19' 2.54(4) 2_556 no
H19' H120 2.52(4) 2_656 no
H21 H219 2.55(4) 2_765 no
H21 H22 2.29(4) . no
H21' C222 2.84(3) . no
H21' C112 3.02(3) 2_665 no
H21' C113 3.00(3) 2_665 no
H21' H113' 2.46(4) 2_665 no
H21' H112 2.47(4) 2_665 no
H21' H222' 2.31(4) . no
H21' H28' 2.30(4) . no
H21" H22' 2.32(4) . no
H21" H122' 2.53(4) 2_665 no
H21" C122 3.10(3) 2_665 no
H22 C218 3.03(3) . no
H22 C217 3.02(3) . no
H22 C221 3.05(2) . no
H22 C219 3.05(3) . no
H22 C220 3.05(3) . no
H22 C216 3.07(2) . no
H22 H21 2.29(4) . no
H22' H28 2.40(4) . no
H22' C23 2.99(3) 2_665 no
H22' H21" 2.32(4) . no
H22' H23' 2.42(4) 2_665 no
H23 H25' 2.09(4) . no
H23' C221 2.78(3) . no
H23' H22' 2.42(4) 2_665 no
H23' H24 2.60(5) . no
H23' H24" 2.25(4) . no
H24 C124 2.96(3) . no
H24 H23' 2.60(5) . no
H24' C211 3.01(3) . no
H24' H211' 2.45(4) . no
H24' H25 2.25(4) . no
H24' C125 3.02(3) . no
H24" C123 2.95(3) . no
H24" C124 3.05(3) . no
H24" C221 2.91(3) . no
H24" H23' 2.25(4) . no
H24" H221 2.32(4) . no
H25 C29 2.81(3) . no
H25 C223 2.99(3) 1_455 no
H25 H24' 2.25(4) . no
H25 H27 2.52(4) . no
H25 H29 2.25(4) . no
H25 C228 2.89(3) 1_455 no
H25' H23 2.09(4) . no
H25' H27' 2.54(4) . no
H27 C29 2.66(3) . no
H27 H25 2.52(4) . no
H27 H29 2.42(4) . no
H27 H29' 2.48(4) . no
H27 H225 2.49(4) 2_675 no
H27' H25' 2.54(4) . no
H27' H28 2.49(4) . no
H27' H118 2.52(4) 2_665 no
H27" C29 2.98(3) . no
H27" H29' 2.59(4) . no
H27" H28' 2.42(4) . no
H28 H220 2.59(4) 2_665 no
H28 C23 2.93(3) . no
H28 H27' 2.49(4) . no
H28 H22' 2.40(4) . no
H28' H21' 2.30(4) . no
H28' H27" 2.42(4) . no
H28' H113' 2.41(4) 2_665 no
H28' H114' 2.55(4) 2_665 no
H29 C27 2.90(2) . no
H29 C211 2.86(3) . no
H29 H211' 2.18(4) . no
H29 H25 2.25(4) . no
H29 H27 2.42(4) . no
H29 C25 2.87(3) . no
H29' C27 2.74(3) . no
H29' H210 2.49(4) 2_675 no
H29' H27" 2.59(4) . no
H29' H27 2.48(4) . no
H110 H121 2.55(4) 2_656 no
H110 H114 2.35(4) . no
H110 C121 2.94(3) . no
H111 C122 3.03(3) . no
H111 H114' 2.52(4) . no
H112 H21' 2.47(4) 2_665 no
H113 H110' 2.43(4) . no
H113 H212 2.44(4) 1_545 no
H113 H226 2.60(4) 1_445 no
H113 C110 2.99(3) . no
H114 C117 2.94(3) . no
H114 C118 2.87(3) . no
H114 C116 3.02(3) . no
H114 H110 2.35(4) . no
H114 C121 2.97(3) . no
H114 C119 2.87(3) . no
H114 C120 2.91(3) . no
H115 H128 2.31(4) . no
H115 H117 2.56(4) . no
H115 C128 3.01(3) . no
H117 H115 2.56(4) . no
H117 Y1 3.85(3) . no
H118 H27' 2.52(4) 2_665 no
H120 H19' 2.52(4) 2_656 no
H120 H213' 2.52(4) 1_545 no
H120 C19 3.06(3) 2_656 no
H121 H115' 2.44(4) . no
H121 H110 2.55(4) 2_656 no
H122 H128 2.49(4) . no
H124 C217 2.97(3) 1_455 no
H124 H122' 2.57(4) . no
H124 H14" 2.42(4) . no
H125 H18 2.48(4) 2_566 no
H125 H227 2.52(4) 1_455 no
H128 C115 3.02(3) . no
H128 H115 2.31(4) . no
H128 H122 2.49(4) . no
H128 Y1 3.38(3) . no
H210 H214 2.29(4) . no
H210 H29' 2.49(4) 2_675 no
H211 C215 2.96(3) . no
H211 H215' 2.53(4) . no
H212 C226 2.97(3) 1_455 no
H212 H113 2.44(4) 1_565 no
H212 H226 2.43(4) 1_455 no
H213 C119 3.06(3) 1_565 no
H213 C210 2.96(3) . no
H213 H210' 2.38(4) . no
H214 C223 3.07(3) . no
H214 C224 2.91(3) . no
H214 C225 2.90(3) . no
H214 C226 3.01(3) . no
H214 H210 2.29(4) . no
H215 H217 2.54(4) . no
H217 Y2 3.42(3) . no
H217 H215 2.54(4) . no
H217 H222 2.49(4) . no
H219 H21 2.55(4) 2_765 no
H220 H28 2.59(4) 2_665 no
H221 C128 3.02(3) . no
H221 H215' 2.49(4) . no
H221 H24" 2.32(4) . no
H222 H217 2.49(4) . no
H222 H228 2.53(4) . no
H224 H222' 2.42(4) . no
H225 C27 2.93(3) 2_675 no
H225 H27 2.49(4) 2_675 no
H226 H112' 2.43(4) 1_665 no
H226 H113 2.60(4) 1_665 no
H226 H212 2.43(4) 1_655 no
H227 H125 2.52(4) 1_655 no
H227 H17' 2.50(4) 2_666 no
H228 Y2 3.75(3) . no
H228 H222 2.53(4) . no

loop_
_geom_torsion_atom_site_label_1
_geom_torsion_atom_site_label_2
_geom_torsion_atom_site_label_3
_geom_torsion_atom_site_label_4
_geom_torsion
_geom_torsion_publ_flag
N12 Y1 N11 C11 -165.7(2) no
N12 Y1 N11 C12 -47.20(15) no
N12 Y1 N11 C18 72.29(15) no
N13 Y1 N11 C11 116.51(19) no
N13 Y1 N11 C12 -125.04(16) no
N13 Y1 N11 C18 -5.55(14) no
N14 Y1 N11 C11 121.85(18) no
N14 Y1 N11 C12 -119.69(16) no
N14 Y1 N11 C18 -0.2(2) no
C115 Y1 N11 C11 11.55(19) no
C115 Y1 N11 C12 130.01(16) no
C115 Y1 N11 C18 -110.50(16) no
C122 Y1 N11 C11 -93.62(19) no
C122 Y1 N11 C12 24.84(18) no
C122 Y1 N11 C18 144.33(15) no
N11 Y1 N12 C13 37.35(15) no
N11 Y1 N12 C14 161.2(2) no
N11 Y1 N12 C15 -78.90(15) no
N13 Y1 N12 C13 117.21(17) no
N13 Y1 N12 C14 -118.91(19) no
N13 Y1 N12 C15 0.96(14) no
N14 Y1 N12 C13 -176.37(16) no
N14 Y1 N12 C14 -52.49(19) no
N14 Y1 N12 C15 67.38(15) no
C115 Y1 N12 C13 31.3(3) no
C115 Y1 N12 C14 155.2(2) no
C115 Y1 N12 C15 -84.9(2) no
C122 Y1 N12 C13 -86.80(17) no
C122 Y1 N12 C14 37.08(19) no
C122 Y1 N12 C15 156.95(16) no
N11 Y1 N13 C16 34.64(15) no
N11 Y1 N13 C19 175.81(19) no
N12 Y1 N13 C16 -32.56(15) no
N12 Y1 N13 C19 108.62(19) no
N14 Y1 N13 C16 -142.17(16) no
N14 Y1 N13 C19 -0.99(17) no
C115 Y1 N13 C16 118.96(16) no
C115 Y1 N13 C19 -99.87(19) no
C122 Y1 N13 C16 -85.9(2) no
C122 Y1 N13 C19 55.3(3) no
N11 Y1 N14 C110 -30.3(2) no
N11 Y1 N14 C111 88.47(18) no
N11 Y1 N14 C114 -154.37(16) no
N12 Y1 N14 C110 -91.32(15) no
N12 Y1 N14 C111 27.41(16) no
N12 Y1 N14 C114 144.57(17) no
N13 Y1 N14 C110 -24.87(14) no
N13 Y1 N14 C111 93.85(15) no
N13 Y1 N14 C114 -148.99(19) no
C115 Y1 N14 C110 75.92(16) no
C115 Y1 N14 C111 -165.36(15) no
C115 Y1 N14 C114 -48.20(19) no
C122 Y1 N14 C110 -179.94(16) no
C122 Y1 N14 C111 -61.22(16) no
C122 Y1 N14 C114 55.94(18) no
N11 Y1 C115 C116 165.76(19) no
N12 Y1 C115 C116 171.16(15) no
N13 Y1 C115 C116 93.25(19) no
N14 Y1 C115 C116 18.9(2) no
C122 Y1 C115 C116 -74.1(2) no
N11 Y1 C122 C123 18.4(2) no
N12 Y1 C122 C123 76.99(17) no
N13 Y1 C122 C123 126.79(19) no
N14 Y1 C122 C123 179.07(17) no
C115 Y1 C122 C123 -78.08(18) no
N23 Y2 N21 C21 116.14(19) no
N23 Y2 N21 C22 -125.18(16) no
N23 Y2 N21 C28 -5.77(15) no
N24 Y2 N21 C21 119.85(19) no
N24 Y2 N21 C22 -121.46(17) no
N24 Y2 N21 C28 -2.1(2) no
C215 Y2 N21 C21 -95.0(2) no
C215 Y2 N21 C22 23.66(18) no
C215 Y2 N21 C28 143.07(15) no
C222 Y2 N21 C21 10.27(19) no
C222 Y2 N21 C22 128.95(16) no
C222 Y2 N21 C28 -111.64(16) no
N21 Y2 N22 C23 37.21(15) no
N21 Y2 N22 C24 161.4(2) no
N21 Y2 N22 C25 -79.02(15) no
N23 Y2 N22 C23 117.24(17) no
N23 Y2 N22 C24 -118.6(2) no
N23 Y2 N22 C25 1.02(14) no
N24 Y2 N22 C23 -176.51(15) no
N24 Y2 N22 C24 -52.34(19) no
N24 Y2 N22 C25 67.27(15) no
C215 Y2 N22 C23 -87.54(16) no
C215 Y2 N22 C24 36.62(19) no
C215 Y2 N22 C25 156.23(15) no
C222 Y2 N22 C23 29.7(3) no
C222 Y2 N22 C24 153.9(2) no
C222 Y2 N22 C25 -86.5(2) no
N21 Y2 N23 C26 34.60(15) no
N21 Y2 N23 C29 175.7(2) no
N22 Y2 N23 C26 -32.64(15) no
N22 Y2 N23 C29 108.44(19) no
N24 Y2 N23 C26 -143.21(17) no
N24 Y2 N23 C29 -2.13(18) no
C215 Y2 N23 C26 -86.1(2) no
C215 Y2 N23 C29 55.0(3) no
C222 Y2 N23 C26 118.08(16) no
C222 Y2 N23 C29 -100.84(19) no
N21 Y2 N24 C210 -27.8(2) no
N21 Y2 N24 C211 90.92(18) no
N21 Y2 N24 C214 -152.54(17) no
N22 Y2 N24 C210 -90.06(15) no
N22 Y2 N24 C211 28.63(16) no
N22 Y2 N24 C214 145.16(18) no
N23 Y2 N24 C210 -24.03(14) no
N23 Y2 N24 C211 94.66(15) no
N23 Y2 N24 C214 -148.80(19) no
C215 Y2 N24 C210 -178.02(15) no
C215 Y2 N24 C211 -59.33(16) no
C215 Y2 N24 C214 57.20(19) no
C222 Y2 N24 C210 77.56(16) no
C222 Y2 N24 C211 -163.76(15) no
C222 Y2 N24 C214 -47.22(19) no
N21 Y2 C215 C216 16.9(2) no
N22 Y2 C215 C216 75.13(17) no
N23 Y2 C215 C216 124.96(19) no
N24 Y2 C215 C216 178.13(17) no
C222 Y2 C215 C216 -79.12(18) no
N21 Y2 C222 C223 171.6(2) no
N22 Y2 C222 C223 178.36(15) no
N23 Y2 C222 C223 99.2(2) no
N22 Y2 N21 C21 -166.2(2) no
N22 Y2 N21 C22 -47.51(15) no
N22 Y2 N21 C28 71.90(15) no
C215 Y2 C222 C223 -68.1(2) no
N24 Y2 C222 C223 24.5(2) no
C18 N11 C12 C13 -59.3(3) no
Y1 N11 C18 C16 -22.8(2) no
C11 N11 C12 C13 -179.5(2) no
C12 N11 C18 C16 93.6(3) no
C11 N11 C18 C16 -148.2(2) no
Y1 N11 C12 C13 56.6(2) no
Y1 N12 C13 C12 -22.1(3) no
Y1 N12 C15 C16 29.2(2) no
C13 N12 C15 C16 -87.3(3) no
C14 N12 C15 C16 155.2(2) no
C15 N12 C13 C12 90.2(3) no
C14 N12 C13 C12 -151.7(2) no
Y1 N13 C16 C17 -176.75(17) no
Y1 N13 C16 C15 62.1(2) no
C19 N13 C16 C17 39.2(3) no
C19 N13 C16 C18 157.7(2) no
Y1 N13 C19 C110 26.9(3) no
C16 N13 C19 C110 167.1(2) no
C19 N13 C16 C15 -81.9(3) no
Y1 N13 C16 C18 -58.3(2) no
C111 N14 C110 C19 -68.5(3) no
Y1 N14 C110 C19 48.1(2) no
C110 N14 C111 C112 -77.2(2) no
C114 N14 C111 C112 39.4(3) no
Y1 N14 C114 C113 -161.09(17) no
C110 N14 C114 C113 77.3(2) no
C111 N14 C114 C113 -40.7(3) no
C114 N14 C110 C19 179.8(2) no
Y1 N14 C111 C112 168.87(16) no
Y2 N21 C22 C23 57.0(2) no
C21 N21 C22 C23 -179.2(2) no
C28 N21 C22 C23 -59.1(3) no
Y2 N21 C28 C26 -22.6(2) no
C21 N21 C28 C26 -147.7(2) no
C22 N21 C28 C26 93.9(3) no
Y2 N22 C23 C22 -21.7(3) no
C24 N22 C23 C22 -151.4(2) no
C25 N22 C23 C22 90.3(3) no
Y2 N22 C25 C26 29.4(2) no
C23 N22 C25 C26 -86.5(3) no
C24 N22 C25 C26 155.3(2) no
Y2 N23 C26 C25 62.5(2) no
Y2 N23 C26 C27 -176.66(17) no
Y2 N23 C26 C28 -58.2(2) no
C29 N23 C26 C25 -81.3(3) no
C29 N23 C26 C27 39.5(3) no
C29 N23 C26 C28 158.0(2) no
Y2 N23 C29 C210 27.8(3) no
C26 N23 C29 C210 167.6(2) no
Y2 N24 C210 C29 47.2(2) no
C211 N24 C210 C29 -69.6(3) no
C214 N24 C210 C29 178.5(2) no
Y2 N24 C211 C212 164.40(16) no
C210 N24 C211 C212 -81.1(2) no
C214 N24 C211 C212 36.2(3) no
Y2 N24 C214 C213 -161.32(17) no
C210 N24 C214 C213 76.5(3) no
C211 N24 C214 C213 -41.4(3) no
N11 C12 C13 N12 -21.1(3) no
N12 C15 C16 N13 -60.8(3) no
N12 C15 C16 C17 174.3(2) no
N12 C15 C16 C18 56.3(3) no
N13 C16 C18 N11 52.8(3) no
C15 C16 C18 N11 -65.4(3) no
C17 C16 C18 N11 176.0(2) no
N13 C19 C110 N14 -51.1(3) no
N21 C22 C23 N22 -21.5(3) no
N22 C25 C26 N23 -61.3(3) no
N22 C25 C26 C27 174.2(2) no
N22 C25 C26 C28 56.1(3) no
N23 C26 C28 N21 52.6(3) no
C25 C26 C28 N21 -65.7(3) no
C27 C26 C28 N21 175.5(2) no
N23 C29 C210 N24 -50.8(3) no
N24 C211 C212 C213 -17.4(3) no
C211 C212 C213 C214 -8.0(3) no
C212 C213 C214 N24 30.9(3) no
Y2 C215 C216 C217 67.7(3) no
Y2 C215 C216 C221 -109.1(2) no
C215 C216 C217 C218 -177.4(3) no
C221 C216 C217 C218 -0.5(4) no
C215 C216 C221 C220 177.4(3) no
C217 C216 C221 C220 0.5(4) no
C216 C217 C218 C219 0.5(4) no
C217 C218 C219 C220 -0.5(4) no
C218 C219 C220 C221 0.5(4) no
C219 C220 C221 C216 -0.6(4) no
Y2 C222 C223 C224 -101.2(3) no
Y2 C222 C223 C228 75.4(3) no
C222 C223 C224 C225 176.5(3) no
C228 C223 C224 C225 -0.3(4) no
C222 C223 C228 C227 -175.7(3) no
C224 C223 C228 C227 1.1(4) no
C223 C224 C225 C226 -1.1(4) no
C224 C225 C226 C227 1.7(4) no
C225 C226 C227 C228 -0.9(4) no
C226 C227 C228 C223 -0.5(4) no
